data_2018227
loop_
_publ_author_name
'Wu, Dong-Liang'
'Liu, Li'
'Luo, Geng-Geng'

_publ_section_title
;
 <i>catena</i>-Poly[[silver(I)-\m-1,3-bis(4-pyridyl)propane]
 hemi(naphthalene-1,5-disulfonate) dihydrate]: a three-dimensional
 metallo-supramolecular sandwich lamellar network
;
_journal_coeditor_code SQ3295
_journal_issue 9
_journal_name_full 'Acta Crystallographica Section C'
_journal_page_first m311
_journal_page_last m314
_journal_paper_doi 10.1107/S0108270111032902
_journal_volume 67
_journal_year 2011
_chemical_formula_iupac '[Ag (C13 H14 N2)] (C10 H6 O6 S2)0.5 , 2H2 O'
_chemical_formula_moiety 'C18 H21 Ag N2 O5 S'
_chemical_formula_sum 'C18 H21 Ag N2 O5 S'
_chemical_formula_weight 485.30
_chemical_name_systematic
;
<i>catena</i>-Poly[[silver(I)-\m-1,3-bis(4-pyridyl)propane]
hemi(naphthalene-1,5-disulfonate) dihydrate]
;
_space_group_IT_number 14
_symmetry_cell_setting monoclinic
_symmetry_space_group_name_Hall '-P 2yn'
_symmetry_space_group_name_H-M 'P 1 21/n 1'
_atom_sites_solution_hydrogens geom
_atom_sites_solution_primary direct
_atom_sites_solution_secondary difmap
_audit_creation_method SHELXL97
_cell_angle_alpha 90.00
_cell_angle_beta 99.55(3)
_cell_angle_gamma 90.00
_cell_formula_units_Z 4
_cell_length_a 10.640(2)
_cell_length_b 9.2720(19)
_cell_length_c 19.194(4)
_cell_measurement_reflns_used 15345
_cell_measurement_temperature 173(2)
_cell_measurement_theta_max 56.82
_cell_measurement_theta_min 5.50
_cell_volume 1867.3(7)
_computing_cell_refinement 'CrysAlis RED (Oxford Diffraction, 2008)'
_computing_data_collection 'CrysAlis CCD (Oxford Diffraction, 2008)'
_computing_data_reduction 'CrysAlis RED (Oxford Diffraction, 2008)'
_computing_molecular_graphics 'DIAMOND (Brandenburg, 2008)'
_computing_publication_material 'SHELXL97 (Sheldrick, 2008)'
_computing_structure_refinement 'SHELXL97 (Sheldrick, 2008)'
_computing_structure_solution 'SHELXS97 (Sheldrick, 2008)'
_diffrn_ambient_temperature 173(2)
_diffrn_measured_fraction_theta_full 0.997
_diffrn_measured_fraction_theta_max 0.997
_diffrn_measurement_device_type 'Oxford Gemini S Ultra'
_diffrn_measurement_method \w
_diffrn_radiation_monochromator graphite
_diffrn_radiation_source 'fine-focus sealed tube'
_diffrn_radiation_type MoK\a
_diffrn_radiation_wavelength 0.71073
_diffrn_reflns_av_R_equivalents 0.0361
_diffrn_reflns_av_sigmaI/netI 0.0408
_diffrn_reflns_limit_h_max 12
_diffrn_reflns_limit_h_min -13
_diffrn_reflns_limit_k_max 11
_diffrn_reflns_limit_k_min -10
_diffrn_reflns_limit_l_max 23
_diffrn_reflns_limit_l_min -23
_diffrn_reflns_number 13094
_diffrn_reflns_theta_full 26.00
_diffrn_reflns_theta_max 26.00
_diffrn_reflns_theta_min 3.01
_diffrn_standards_decay_% 0
_diffrn_standards_interval_count 0
_diffrn_standards_interval_time 0
_diffrn_standards_number 0
_exptl_absorpt_coefficient_mu 1.224
_exptl_absorpt_correction_T_max 0.8978
_exptl_absorpt_correction_T_min 0.8007
_exptl_absorpt_correction_type multi-scan
_exptl_absorpt_process_details '(CrysAlis RED; Oxford Diffraction, 2008)'
_exptl_crystal_colour colourless
_exptl_crystal_density_diffrn 1.726
_exptl_crystal_density_method 'not measured'
_exptl_crystal_description plate
_exptl_crystal_F_000 984
_exptl_crystal_size_max 0.19
_exptl_crystal_size_mid 0.16
_exptl_crystal_size_min 0.09
_refine_diff_density_max 0.548
_refine_diff_density_min -0.938
_refine_ls_extinction_coef 0.0091(5)
_refine_ls_extinction_expression Fc^*^=kFc[1+0.001xFc^2^\l^3^/sin(2\q)]^-1/4^
_refine_ls_extinction_method 'SHELXL97 (Sheldrick, 2008)'
_refine_ls_goodness_of_fit_ref 1.067
_refine_ls_hydrogen_treatment constr
_refine_ls_matrix_type full
_refine_ls_number_parameters 245
_refine_ls_number_reflns 3666
_refine_ls_number_restraints 0
_refine_ls_restrained_S_all 1.067
_refine_ls_R_factor_all 0.0325
_refine_ls_R_factor_gt 0.0283
_refine_ls_shift/su_max 0.002
_refine_ls_shift/su_mean 0.000
_refine_ls_structure_factor_coef Fsqd
_refine_ls_weighting_details 'calc w = 1/[\s^2^(Fo^2^)+(0.0273P)^2^+1.4469P] where P=(Fo^2^+2Fc^2^)/3'
_refine_ls_weighting_scheme calc
_refine_ls_wR_factor_gt 0.0641
_refine_ls_wR_factor_ref 0.0676
_reflns_number_gt 3398
_reflns_number_total 3666
_reflns_threshold_expression I>2\s(I)
_cod_data_source_file sq3295.cif
_cod_data_source_block I
_cod_original_cell_volume 1867.4(6)
_cod_original_sg_symbol_H-M 'P 21/n'
_cod_database_code 2018227
_cod_database_fobs_code 2018227

loop_
_symmetry_equiv_pos_as_xyz
'x, y, z'
'-x+1/2, y+1/2, -z+1/2'
'-x, -y, -z'
'x-1/2, -y-1/2, z-1/2'

loop_
_atom_site_type_symbol
_atom_site_label
_atom_site_fract_x
_atom_site_fract_y
_atom_site_fract_z
_atom_site_U_iso_or_equiv
_atom_site_adp_type
_atom_site_calc_flag
_atom_site_refinement_flags
_atom_site_occupancy
_atom_site_symmetry_multiplicity
Ag Ag1 0.455371(19) 0.624463(19) 0.542728(9) 0.03071(9) Uani d . 1 1
N N1 0.50747(19) 0.7807(2) 0.47167(10) 0.0242(4) Uani d . 1 1
N N2 0.89809(19) 1.0048(2) 0.12405(10) 0.0241(4) Uani d . 1 1
C C6 0.4456(2) 0.7965(2) 0.40516(12) 0.0244(5) Uani d . 1 1
H H6A 0.3739 0.7369 0.3893 0.029 Uiso calc R 1 1
C C7 0.4822(2) 0.8963(2) 0.35890(12) 0.0239(5) Uani d . 1 1
H H7A 0.4354 0.9046 0.3124 0.029 Uiso calc R 1 1
C C8 0.5874(2) 0.9846(2) 0.38001(11) 0.0219(5) Uani d . 1 1
C C9 0.6500(2) 0.9683(2) 0.44929(12) 0.0255(5) Uani d . 1 1
H H9A 0.7215 1.0270 0.4667 0.031 Uiso calc R 1 1
C C10 0.6077(2) 0.8666(2) 0.49267(12) 0.0266(5) Uani d . 1 1
H H10A 0.6519 0.8573 0.5397 0.032 Uiso calc R 1 1
C C11 0.6282(2) 1.0906(3) 0.32836(12) 0.0259(5) Uani d . 1 1
H H11A 0.5618 1.1660 0.3183 0.031 Uiso calc R 1 1
H H11B 0.6317 1.0392 0.2835 0.031 Uiso calc R 1 1
C C12 0.7561(2) 1.1643(2) 0.35204(12) 0.0249(5) Uani d . 1 1
H H12A 0.8221 1.0898 0.3660 0.030 Uiso calc R 1 1
H H12B 0.7507 1.2245 0.3940 0.030 Uiso calc R 1 1
C C13 0.7961(2) 1.2594(2) 0.29392(12) 0.0261(5) Uani d . 1 1
H H13A 0.7252 1.3255 0.2755 0.031 Uiso calc R 1 1
H H13B 0.8703 1.3188 0.3145 0.031 Uiso calc R 1 1
C C14 0.8303(2) 1.1719(2) 0.23389(11) 0.0215(4) Uani d . 1 1
C C15 0.9413(2) 1.0900(3) 0.24266(12) 0.0254(5) Uani d . 1 1
H H15A 0.9964 1.0899 0.2870 0.031 Uiso calc R 1 1
C C16 0.9719(2) 1.0094(2) 0.18824(12) 0.0262(5) Uani d . 1 1
H H16A 1.0484 0.9545 0.1960 0.031 Uiso calc R 1 1
C C17 0.7913(2) 1.0835(3) 0.11507(12) 0.0270(5) Uani d . 1 1
H H17A 0.7382 1.0821 0.0701 0.032 Uiso calc R 1 1
C C18 0.7541(2) 1.1667(2) 0.16777(12) 0.0260(5) Uani d . 1 1
H H18A 0.6768 1.2200 0.1589 0.031 Uiso calc R 1 1
O O1 0.21665(17) 0.25635(17) 0.35755(8) 0.0296(4) Uani d . 1 1
O O2 0.29815(15) 0.47979(17) 0.41289(9) 0.0282(4) Uani d . 1 1
O O3 0.11503(16) 0.48200(17) 0.31876(8) 0.0273(4) Uani d . 1 1
C C1 0.0845(2) 0.3843(2) 0.44168(10) 0.0171(4) Uani d . 1 1
C C2 0.0555(2) 0.2488(2) 0.46246(11) 0.0206(4) Uani d . 1 1
H H2A 0.0869 0.1666 0.4412 0.025 Uiso calc R 1 1
C C3 0.0212(2) 0.7694(2) 0.48456(11) 0.0218(5) Uani d . 1 1
H H3A 0.0411 0.8639 0.4706 0.026 Uiso calc R 1 1
C C4 0.0668(2) 0.6530(2) 0.45328(11) 0.0201(4) Uani d . 1 1
H H4A 0.1180 0.6671 0.4178 0.024 Uiso calc R 1 1
C C5 0.03842(19) 0.5103(2) 0.47328(10) 0.0161(4) Uani d . 1 1
S S1 0.18676(5) 0.40246(5) 0.37745(3) 0.01914(13) Uani d . 1 1
O O1W 0.16149(18) -0.04413(18) 0.37627(9) 0.0354(4) Uani d . 1 1
H H1WA 0.1796 0.0418 0.3661 0.042 Uiso d R 1 1
H H1WB 0.1704 -0.0986 0.3418 0.042 Uiso d R 1 1
O O2W 0.1826(2) 0.75097(18) 0.27239(10) 0.0417(5) Uani d . 1 1
H H2WA 0.2119 0.7462 0.2339 0.050 Uiso d R 1 1
H H2WB 0.1638 0.6662 0.2841 0.050 Uiso d R 1 1

loop_
_atom_site_aniso_label
_atom_site_aniso_U_11
_atom_site_aniso_U_22
_atom_site_aniso_U_33
_atom_site_aniso_U_12
_atom_site_aniso_U_13
_atom_site_aniso_U_23
Ag1 0.04047(15) 0.02924(13) 0.02606(12) 0.00629(7) 0.01622(9) 0.00518(7)
N1 0.0274(11) 0.0269(9) 0.0200(9) 0.0060(8) 0.0094(8) 0.0009(7)
N2 0.0257(11) 0.0273(10) 0.0206(9) -0.0041(8) 0.0081(8) 0.0002(7)
C6 0.0213(12) 0.0253(11) 0.0271(12) 0.0021(8) 0.0057(9) -0.0006(9)
C7 0.0220(12) 0.0266(11) 0.0228(11) 0.0028(9) 0.0027(9) -0.0006(9)
C8 0.0203(12) 0.0236(10) 0.0227(11) 0.0043(8) 0.0059(9) -0.0013(8)
C9 0.0223(13) 0.0288(11) 0.0252(11) 0.0006(9) 0.0032(9) -0.0038(9)
C10 0.0300(14) 0.0326(12) 0.0171(11) 0.0060(10) 0.0037(9) -0.0012(9)
C11 0.0244(13) 0.0319(12) 0.0216(11) -0.0015(9) 0.0040(9) 0.0025(9)
C12 0.0260(13) 0.0289(11) 0.0213(11) -0.0006(9) 0.0078(9) -0.0035(9)
C13 0.0267(13) 0.0246(11) 0.0288(12) -0.0017(9) 0.0094(10) -0.0033(9)
C14 0.0206(12) 0.0202(10) 0.0252(11) -0.0036(8) 0.0080(9) 0.0023(8)
C15 0.0205(12) 0.0348(12) 0.0203(11) 0.0019(9) 0.0009(9) 0.0016(9)
C16 0.0207(13) 0.0320(12) 0.0269(12) 0.0047(9) 0.0062(9) 0.0025(9)
C17 0.0250(13) 0.0341(12) 0.0208(11) -0.0033(10) 0.0002(9) 0.0019(9)
C18 0.0171(12) 0.0303(11) 0.0299(12) 0.0015(9) 0.0016(9) 0.0041(9)
O1 0.0412(11) 0.0234(8) 0.0283(8) 0.0031(7) 0.0184(8) -0.0005(6)
O2 0.0181(9) 0.0326(8) 0.0355(9) -0.0033(7) 0.0089(7) -0.0012(7)
O3 0.0359(10) 0.0301(8) 0.0168(7) 0.0009(7) 0.0068(7) 0.0042(6)
C1 0.0144(11) 0.0236(10) 0.0133(9) 0.0001(8) 0.0023(8) -0.0006(7)
C2 0.0187(12) 0.0203(10) 0.0232(11) 0.0001(8) 0.0045(9) -0.0027(8)
C3 0.0229(12) 0.0185(10) 0.0249(11) -0.0033(8) 0.0063(9) 0.0024(8)
C4 0.0174(11) 0.0223(10) 0.0208(10) -0.0030(8) 0.0043(8) 0.0022(8)
C5 0.0130(11) 0.0201(10) 0.0144(9) -0.0005(8) -0.0001(8) 0.0005(7)
S1 0.0206(3) 0.0208(3) 0.0179(3) 0.00009(19) 0.0087(2) 0.00049(19)
O1W 0.0444(12) 0.0287(9) 0.0362(10) 0.0007(8) 0.0156(8) 0.0007(7)
O2W 0.0702(15) 0.0273(9) 0.0334(9) -0.0045(9) 0.0256(9) 0.0001(7)

loop_
_atom_type_symbol
_atom_type_description
_atom_type_scat_dispersion_real
_atom_type_scat_dispersion_imag
_atom_type_scat_source
C C 0.0033 0.0016 'International Tables Vol C Tables 4.2.6.8 and 6.1.1.4'
H H 0.0000 0.0000 'International Tables Vol C Tables 4.2.6.8 and 6.1.1.4'
N N 0.0061 0.0033 'International Tables Vol C Tables 4.2.6.8 and 6.1.1.4'
O O 0.0106 0.0060 'International Tables Vol C Tables 4.2.6.8 and 6.1.1.4'
S S 0.1246 0.1234 'International Tables Vol C Tables 4.2.6.8 and 6.1.1.4'
Ag Ag -0.8971 1.1015 'International Tables Vol C Tables 4.2.6.8 and 6.1.1.4'

loop_
_geom_angle_atom_site_label_1
_geom_angle_atom_site_label_2
_geom_angle_atom_site_label_3
_geom_angle_site_symmetry_1
_geom_angle_site_symmetry_3
_geom_angle
N1 Ag1 N2 . 4_576 171.16(7)
N1 Ag1 Ag1 . 3_666 91.88(5)
N2 Ag1 Ag1 4_576 3_666 96.87(5)
C10 N1 C6 . . 117.5(2)
C10 N1 Ag1 . . 119.48(15)
C6 N1 Ag1 . . 123.05(16)
C17 N2 C16 . . 117.0(2)
C17 N2 Ag1 . 4_675 123.46(15)
C16 N2 Ag1 . 4_675 119.49(16)
N1 C6 C7 . . 122.5(2)
N1 C6 H6A . . 118.7
C7 C6 H6A . . 118.7
C6 C7 C8 . . 120.4(2)
C6 C7 H7A . . 119.8
C8 C7 H7A . . 119.8
C7 C8 C9 . . 116.6(2)
C7 C8 C11 . . 119.8(2)
C9 C8 C11 . . 123.6(2)
C10 C9 C8 . . 119.8(2)
C10 C9 H9A . . 120.1
C8 C9 H9A . . 120.1
N1 C10 C9 . . 123.2(2)
N1 C10 H10A . . 118.4
C9 C10 H10A . . 118.4
C8 C11 C12 . . 115.85(19)
C8 C11 H11A . . 108.3
C12 C11 H11A . . 108.3
C8 C11 H11B . . 108.3
C12 C11 H11B . . 108.3
H11A C11 H11B . . 107.4
C11 C12 C13 . . 112.47(19)
C11 C12 H12A . . 109.1
C13 C12 H12A . . 109.1
C11 C12 H12B . . 109.1
C13 C12 H12B . . 109.1
H12A C12 H12B . . 107.8
C14 C13 C12 . . 112.25(18)
C14 C13 H13A . . 109.2
C12 C13 H13A . . 109.2
C14 C13 H13B . . 109.2
C12 C13 H13B . . 109.2
H13A C13 H13B . . 107.9
C15 C14 C18 . . 116.5(2)
C15 C14 C13 . . 120.7(2)
C18 C14 C13 . . 122.7(2)
C16 C15 C14 . . 120.8(2)
C16 C15 H15A . . 119.6
C14 C15 H15A . . 119.6
N2 C16 C15 . . 122.6(2)
N2 C16 H16A . . 118.7
C15 C16 H16A . . 118.7
N2 C17 C18 . . 123.4(2)
N2 C17 H17A . . 118.3
C18 C17 H17A . . 118.3
C17 C18 C14 . . 119.6(2)
C17 C18 H18A . . 120.2
C14 C18 H18A . . 120.2
C2 C1 C5 . . 120.89(19)
C2 C1 S1 . . 118.78(16)
C5 C1 S1 . . 120.26(15)
C1 C2 C3 . 3_566 120.23(19)
C1 C2 H2A . . 119.9
C3 C2 H2A 3_566 . 119.9
C4 C3 C2 . 3_566 120.8(2)
C4 C3 H3A . . 119.6
C2 C3 H3A 3_566 . 119.6
C3 C4 C5 . . 120.7(2)
C3 C4 H4A . . 119.7
C5 C4 H4A . . 119.7
C4 C5 C5 . 3_566 119.4(2)
C4 C5 C1 . . 122.58(19)
C5 C5 C1 3_566 . 118.0(2)
O3 S1 O2 . . 113.27(10)
O3 S1 O1 . . 112.23(10)
O2 S1 O1 . . 112.63(10)
O3 S1 C1 . . 106.37(10)
O2 S1 C1 . . 105.48(10)
O1 S1 C1 . . 106.14(9)
H1WA O1W H1WB . . 108.6
H2WA O2W H2WB . . 108.5

loop_
_geom_bond_atom_site_label_1
_geom_bond_atom_site_label_2
_geom_bond_site_symmetry_2
_geom_bond_distance
Ag1 N1 . 2.1250(19)
Ag1 N2 4_576 2.1353(19)
Ag1 Ag1 3_666 3.0718(6)
N1 C10 . 1.339(3)
N1 C6 . 1.344(3)
N2 C17 . 1.338(3)
N2 C16 . 1.348(3)
N2 Ag1 4_675 2.1353(19)
C6 C7 . 1.382(3)
C6 H6A . 0.9500
C7 C8 . 1.391(3)
C7 H7A . 0.9500
C8 C9 . 1.393(3)
C8 C11 . 1.510(3)
C9 C10 . 1.382(3)
C9 H9A . 0.9500
C10 H10A . 0.9500
C11 C12 . 1.523(3)
C11 H11A . 0.9900
C11 H11B . 0.9900
C12 C13 . 1.537(3)
C12 H12A . 0.9900
C12 H12B . 0.9900
C13 C14 . 1.502(3)
C13 H13A . 0.9900
C13 H13B . 0.9900
C14 C15 . 1.391(3)
C14 C18 . 1.389(3)
C15 C16 . 1.367(3)
C15 H15A . 0.9500
C16 H16A . 0.9500
C17 C18 . 1.381(3)
C17 H17A . 0.9500
C18 H18A . 0.9500
O1 S1 . 1.4570(16)
O2 S1 . 1.4540(17)
O3 S1 . 1.4526(16)
C1 C2 . 1.369(3)
C1 C5 . 1.440(3)
C1 S1 . 1.782(2)
C2 C3 3_566 1.415(3)
C2 H2A . 0.9500
C3 C4 . 1.364(3)
C3 C2 3_566 1.415(3)
C3 H3A . 0.9500
C4 C5 . 1.423(3)
C4 H4A . 0.9500
C5 C5 3_566 1.427(4)
O1W H1WA . 0.8499
O1W H1WB . 0.8499
O2W H2WA . 0.8503
O2W H2WB . 0.8501

loop_
_geom_hbond_atom_site_label_D
_geom_hbond_atom_site_label_H
_geom_hbond_atom_site_label_A
_geom_hbond_site_symmetry_A
_geom_hbond_distance_DH
_geom_hbond_distance_HA
_geom_hbond_distance_DA
_geom_hbond_angle_DHA
O1W H1WA O1 . 0.85 2.04 2.882(2) 170.7
O1W H1WB O2W 1_545 0.85 1.95 2.790(2) 170.5
O2W H2WA O1 2 0.85 2.03 2.874(2) 174.4
O2W H2WB O3 . 0.85 1.94 2.782(2) 174.2
C6 H6A O2 . 0.95 2.58 3.344(3) 137.7
C7 H7A O3 2_555 0.95 2.59 3.487(3) 158.1
